data_7239277
loop_
_publ_author_name
'Dorazco-Gonz\'alez, Alejandro'
'Alamo, Marcos Flores'
'Godoy-Alc\'antar, Carolina'
'H\"opfl, Herbert'
'Yatsimirsky, Anatoly K.'

_publ_section_title
;
 Fluorescent anion sensing by bisquinolinium pyridine-2,6-dicarboxamide
 receptors in water
;
_journal_issue 1
_journal_name_full 'RSC Adv.'
_journal_page_first 455
_journal_paper_doi 10.1039/C3RA44363A
_journal_volume 4
_journal_year 2014
_chemical_formula_moiety 'C17 H15 N2 O, I'
_chemical_formula_sum 'C17 H15 I N2 O'
_chemical_formula_weight 390.21
_space_group_IT_number 2
_space_group_name_Hall '-P 1'
_space_group_name_H-M_alt 'P -1'
_symmetry_cell_setting triclinic
_symmetry_space_group_name_H-M 'P -1'
_atom_sites_solution_hydrogens geom
_atom_sites_solution_primary direct
_atom_sites_solution_secondary difmap
_audit_creation_method SHELXL-97
_cell_angle_alpha 86.458(2)
_cell_angle_beta 77.472(2)
_cell_angle_gamma 81.506(2)
_cell_formula_units_Z 2
_cell_length_a 8.2858(12)
_cell_length_b 8.3312(12)
_cell_length_c 11.5680(17)
_cell_measurement_reflns_used 3027
_cell_measurement_temperature 293(2)
_cell_measurement_theta_max 23.74
_cell_measurement_theta_min 2.53
_cell_volume 770.62(19)
_computing_cell_refinement 'Bruker SAINT'
_computing_data_collection 'Bruker SMART'
_computing_data_reduction 'Bruker SAINT'
_computing_molecular_graphics 'Bruker SHELXTL'
_computing_publication_material 'Bruker SHELXTL'
_computing_structure_refinement 'SHELXL-97 (Sheldrick, 1997)'
_computing_structure_solution 'SHELXS-97 (Sheldrick, 1990)'
_diffrn_ambient_temperature 293(2)
_diffrn_measured_fraction_theta_full 0.999
_diffrn_measured_fraction_theta_max 0.999
_diffrn_measurement_device_type 'CCD area detector'
_diffrn_measurement_method 'phi and omega scans'
_diffrn_radiation_monochromator graphite
_diffrn_radiation_source 'fine-focus sealed tube'
_diffrn_radiation_type MoK\a
_diffrn_radiation_wavelength 0.71073
_diffrn_reflns_av_R_equivalents 0.0306
_diffrn_reflns_av_sigmaI/netI 0.0357
_diffrn_reflns_limit_h_max 9
_diffrn_reflns_limit_h_min -9
_diffrn_reflns_limit_k_max 9
_diffrn_reflns_limit_k_min -9
_diffrn_reflns_limit_l_max 13
_diffrn_reflns_limit_l_min -13
_diffrn_reflns_number 7487
_diffrn_reflns_theta_full 25.00
_diffrn_reflns_theta_max 25.00
_diffrn_reflns_theta_min 1.80
_exptl_absorpt_coefficient_mu 2.078
_exptl_absorpt_correction_T_max 0.73
_exptl_absorpt_correction_T_min 0.64
_exptl_absorpt_correction_type multi-scan
_exptl_absorpt_process_details SADABS
_exptl_crystal_colour orange
_exptl_crystal_density_diffrn 1.682
_exptl_crystal_density_method 'not measured'
_exptl_crystal_description rhombohedral
_exptl_crystal_F_000 384
_exptl_crystal_size_max 0.24
_exptl_crystal_size_mid 0.21
_exptl_crystal_size_min 0.17
_refine_diff_density_max 0.645
_refine_diff_density_min -0.285
_refine_diff_density_rms 0.074
_refine_ls_extinction_method none
_refine_ls_goodness_of_fit_ref 1.003
_refine_ls_hydrogen_treatment mixed
_refine_ls_matrix_type full
_refine_ls_number_parameters 194
_refine_ls_number_reflns 2709
_refine_ls_number_restraints 1
_refine_ls_restrained_S_all 1.003
_refine_ls_R_factor_all 0.0361
_refine_ls_R_factor_gt 0.0303
_refine_ls_shift/su_max 0.000
_refine_ls_shift/su_mean 0.000
_refine_ls_structure_factor_coef Fsqd
_refine_ls_weighting_details 'calc w=1/[\s^2^(Fo^2^)+(0.0410P)^2^+0.0000P] where P=(Fo^2^+2Fc^2^)/3'
_refine_ls_weighting_scheme calc
_refine_ls_wR_factor_gt 0.0701
_refine_ls_wR_factor_ref 0.0722
_reflns_number_gt 2383
_reflns_number_total 2709
_reflns_threshold_expression >2sigma(I)
_cod_data_source_file c3ra44363a.txt
_cod_data_source_block anaquinm
_cod_depositor_comments
;
The following automatic conversions were performed:

data item '_symmetry_cell_setting' value 'Triclinic' was changed to
'triclinic' in accordance with the
/home/saulius/struct/COD-crude-data/automatic-downloads/DataCite-retrospective/RSC/depositions/lib/dictionaries/cif_core.dic
dictionary named 'cif_core.dic' version 2.4.2 last updated on
2011-04-26.

Automatic conversion script
Id: cif_fix_values 6909 2019-04-08 15:41:33Z antanas 
;
_cod_original_sg_symbol_H-M P-1
_cod_database_code 7239277

loop_
_symmetry_equiv_pos_as_xyz
'x, y, z'
'-x, -y, -z'

loop_
_atom_site_label
_atom_site_type_symbol
_atom_site_fract_x
_atom_site_fract_y
_atom_site_fract_z
_atom_site_U_iso_or_equiv
_atom_site_adp_type
_atom_site_occupancy
_atom_site_symmetry_multiplicity
_atom_site_calc_flag
_atom_site_refinement_flags
I1 I 0.36612(3) 0.32680(3) 0.162619(19) 0.05196(12) Uani 1 1 d .
N1 N 1.1733(3) -0.1812(3) 0.1186(2) 0.0440(7) Uani 1 1 d .
N2 N 0.6010(3) 0.1651(4) 0.3881(3) 0.0451(7) Uani 1 1 d D
H2' H 0.517(3) 0.187(5) 0.354(3) 0.068 Uiso 1 1 d D
O1 O 0.6847(3) 0.1761(4) 0.5600(2) 0.0773(9) Uani 1 1 d .
C1 C 1.1604(5) -0.2692(4) 0.0312(3) 0.0501(9) Uani 1 1 d .
H1 H 1.2558 -0.3305 -0.0105 0.060 Uiso 1 1 calc R
C2 C 1.0095(5) -0.2737(5) -0.0006(3) 0.0525(9) Uani 1 1 d .
H2 H 1.0044 -0.3355 -0.0637 0.063 Uiso 1 1 calc R
C3 C 0.8682(5) -0.1863(4) 0.0615(3) 0.0485(9) Uani 1 1 d .
H3 H 0.7661 -0.1885 0.0409 0.058 Uiso 1 1 calc R
C4 C 0.8772(4) -0.0932(4) 0.1566(3) 0.0398(8) Uani 1 1 d .
C5 C 0.7333(4) -0.0051(4) 0.2264(3) 0.0423(8) Uani 1 1 d .
H5 H 0.6292 -0.0056 0.2086 0.051 Uiso 1 1 calc R
C6 C 0.7474(4) 0.0809(4) 0.3200(3) 0.0404(8) Uani 1 1 d .
C7 C 0.9055(4) 0.0865(4) 0.3444(3) 0.0487(9) Uani 1 1 d .
H7 H 0.9144 0.1483 0.4064 0.058 Uiso 1 1 calc R
C8 C 1.0461(4) 0.0027(4) 0.2787(3) 0.0468(8) Uani 1 1 d .
H8 H 1.1498 0.0076 0.2960 0.056 Uiso 1 1 calc R
C9 C 1.0337(4) -0.0900(4) 0.1859(3) 0.0390(7) Uani 1 1 d .
C10 C 0.5769(5) 0.2090(4) 0.5024(3) 0.0486(9) Uani 1 1 d .
C11 C 0.4082(4) 0.2971(4) 0.5550(3) 0.0430(8) Uani 1 1 d .
C12 C 0.2633(5) 0.2735(5) 0.5218(3) 0.0518(9) Uani 1 1 d .
H12 H 0.2684 0.2039 0.4609 0.062 Uiso 1 1 calc R
C13 C 0.1108(5) 0.3526(5) 0.5785(4) 0.0580(10) Uani 1 1 d .
H13 H 0.0134 0.3344 0.5568 0.070 Uiso 1 1 calc R
C14 C 0.1029(5) 0.4584(5) 0.6673(4) 0.0633(12) Uani 1 1 d .
H14 H 0.0006 0.5129 0.7050 0.076 Uiso 1 1 calc R
C15 C 0.2470(5) 0.4827(5) 0.6997(4) 0.0618(11) Uani 1 1 d .
H15 H 0.2412 0.5542 0.7596 0.074 Uiso 1 1 calc R
C16 C 0.4007(5) 0.4032(5) 0.6454(3) 0.0514(9) Uani 1 1 d .
H16 H 0.4973 0.4201 0.6687 0.062 Uiso 1 1 calc R
C17 C 1.3387(4) -0.1794(5) 0.1473(4) 0.0620(11) Uani 1 1 d .
H17A H 1.4207 -0.2535 0.0977 0.093 Uiso 1 1 calc R
H17B H 1.3340 -0.2119 0.2289 0.093 Uiso 1 1 calc R
H17C H 1.3687 -0.0718 0.1338 0.093 Uiso 1 1 calc R

loop_
_atom_site_aniso_label
_atom_site_aniso_U_11
_atom_site_aniso_U_22
_atom_site_aniso_U_33
_atom_site_aniso_U_23
_atom_site_aniso_U_13
_atom_site_aniso_U_12
I1 0.04625(17) 0.0641(2) 0.04601(16) -0.00901(12) -0.01338(11) -0.00048(12)
N1 0.0459(17) 0.0439(17) 0.0407(16) -0.0046(13) -0.0091(13) 0.0001(13)
N2 0.0384(17) 0.0530(18) 0.0423(16) -0.0105(13) -0.0102(13) 0.0053(14)
O1 0.0584(18) 0.121(3) 0.0476(16) -0.0213(16) -0.0222(14) 0.0272(17)
C1 0.058(2) 0.045(2) 0.043(2) -0.0054(17) -0.0072(17) 0.0020(17)
C2 0.058(2) 0.057(2) 0.044(2) -0.0131(18) -0.0143(18) -0.0036(19)
C3 0.047(2) 0.056(2) 0.045(2) -0.0083(17) -0.0142(17) -0.0059(17)
C4 0.049(2) 0.0359(19) 0.0349(18) -0.0015(14) -0.0103(15) -0.0054(15)
C5 0.0398(19) 0.046(2) 0.0417(19) -0.0037(16) -0.0111(15) -0.0023(15)
C6 0.0413(19) 0.038(2) 0.0403(18) -0.0029(15) -0.0085(15) 0.0008(15)
C7 0.044(2) 0.052(2) 0.051(2) -0.0128(17) -0.0123(17) -0.0034(17)
C8 0.0376(19) 0.054(2) 0.050(2) -0.0086(17) -0.0135(16) -0.0040(16)
C9 0.0390(18) 0.0378(19) 0.0391(18) -0.0004(15) -0.0084(15) -0.0019(15)
C10 0.052(2) 0.050(2) 0.0416(19) -0.0072(17) -0.0113(17) 0.0048(17)
C11 0.048(2) 0.039(2) 0.0373(18) -0.0002(15) -0.0051(16) 0.0022(16)
C12 0.056(2) 0.056(2) 0.041(2) -0.0016(17) -0.0111(17) 0.0017(18)
C13 0.044(2) 0.066(3) 0.059(2) 0.008(2) -0.0072(18) 0.0015(19)
C14 0.057(3) 0.056(3) 0.060(3) 0.004(2) 0.010(2) 0.010(2)
C15 0.075(3) 0.047(2) 0.052(2) -0.0104(19) 0.007(2) 0.002(2)
C16 0.059(2) 0.049(2) 0.043(2) -0.0059(17) -0.0035(17) -0.0066(18)
C17 0.044(2) 0.076(3) 0.064(3) -0.017(2) -0.0122(19) 0.006(2)

loop_
_atom_type_symbol
_atom_type_description
_atom_type_scat_dispersion_real
_atom_type_scat_dispersion_imag
_atom_type_scat_source
C C 0.0033 0.0016 'International Tables Vol C Tables 4.2.6.8 and 6.1.1.4'
H H 0.0000 0.0000 'International Tables Vol C Tables 4.2.6.8 and 6.1.1.4'
N N 0.0061 0.0033 'International Tables Vol C Tables 4.2.6.8 and 6.1.1.4'
O O 0.0106 0.0060 'International Tables Vol C Tables 4.2.6.8 and 6.1.1.4'
I I -0.4742 1.8119 'International Tables Vol C Tables 4.2.6.8 and 6.1.1.4'

loop_
_geom_angle_atom_site_label_1
_geom_angle_atom_site_label_2
_geom_angle_atom_site_label_3
_geom_angle
C1 N1 C9 121.4(3)
C1 N1 C17 119.7(3)
C9 N1 C17 118.9(3)
C10 N2 C6 126.8(3)
N1 C1 C2 122.2(3)
C3 C2 C1 119.3(3)
C2 C3 C4 119.9(3)
C3 C4 C9 119.3(3)
C3 C4 C5 122.1(3)
C9 C4 C5 118.6(3)
C6 C5 C4 120.1(3)
C5 C6 C7 119.9(3)
C5 C6 N2 118.3(3)
C7 C6 N2 121.7(3)
C8 C7 C6 121.2(3)
C7 C8 C9 119.7(3)
C8 C9 N1 121.7(3)
C8 C9 C4 120.4(3)
N1 C9 C4 117.9(3)
O1 C10 N2 122.1(3)
O1 C10 C11 121.6(3)
N2 C10 C11 116.3(3)
C12 C11 C16 119.7(3)
C12 C11 C10 123.6(3)
C16 C11 C10 116.7(3)
C11 C12 C13 120.5(4)
C12 C13 C14 120.0(4)
C15 C14 C13 119.6(4)
C14 C15 C16 121.5(4)
C15 C16 C11 118.8(4)

loop_
_geom_bond_atom_site_label_1
_geom_bond_atom_site_label_2
_geom_bond_distance
N1 C1 1.316(4)
N1 C9 1.394(4)
N1 C17 1.481(4)
N2 C10 1.359(4)
N2 C6 1.409(4)
O1 C10 1.217(4)
C1 C2 1.384(5)
C2 C3 1.366(5)
C3 C4 1.405(5)
C4 C9 1.415(5)
C4 C5 1.418(5)
C5 C6 1.369(5)
C6 C7 1.407(5)
C7 C8 1.365(5)
C8 C9 1.390(5)
C10 C11 1.499(5)
C11 C12 1.381(5)
C11 C16 1.396(5)
C12 C13 1.381(5)
C13 C14 1.380(6)
C14 C15 1.372(6)
C15 C16 1.382(5)

loop_
_geom_torsion_atom_site_label_1
_geom_torsion_atom_site_label_2
_geom_torsion_atom_site_label_3
_geom_torsion_atom_site_label_4
_geom_torsion
C9 N1 C1 C2 1.5(5)
C17 N1 C1 C2 -179.1(3)
N1 C1 C2 C3 -1.1(6)
C1 C2 C3 C4 0.1(6)
C2 C3 C4 C9 0.6(5)
C2 C3 C4 C5 -177.8(4)
C3 C4 C5 C6 178.4(3)
C9 C4 C5 C6 0.0(5)
C4 C5 C6 C7 2.2(5)
C4 C5 C6 N2 -179.2(3)
C10 N2 C6 C5 155.9(4)
C10 N2 C6 C7 -25.5(5)
C5 C6 C7 C8 -2.3(5)
N2 C6 C7 C8 179.2(3)
C6 C7 C8 C9 0.0(6)
C7 C8 C9 N1 -178.2(3)
C7 C8 C9 C4 2.3(5)
C1 N1 C9 C8 179.7(3)
C17 N1 C9 C8 0.2(5)
C1 N1 C9 C4 -0.8(5)
C17 N1 C9 C4 179.8(3)
C3 C4 C9 C8 179.3(3)
C5 C4 C9 C8 -2.3(5)
C3 C4 C9 N1 -0.3(5)
C5 C4 C9 N1 178.1(3)
C6 N2 C10 O1 -0.9(6)
C6 N2 C10 C11 -179.5(3)
O1 C10 C11 C12 -148.3(4)
N2 C10 C11 C12 30.3(5)
O1 C10 C11 C16 29.1(5)
N2 C10 C11 C16 -152.2(3)
C16 C11 C12 C13 -0.9(5)
C10 C11 C12 C13 176.5(3)
C11 C12 C13 C14 1.3(6)
C12 C13 C14 C15 -0.8(6)
C13 C14 C15 C16 -0.1(6)
C14 C15 C16 C11 0.5(6)
C12 C11 C16 C15 -0.1(5)
C10 C11 C16 C15 -177.6(3)
